data_4101221
_journal_name_full 'Journal of the American Chemical Society'
_journal_paper_doi 10.1021/ja057165y
_journal_year 2006
_chemical_formula_sum 'C45 H60 Fe N4'
_chemical_formula_weight 712.82
_space_group_IT_number 14
_symmetry_cell_setting monoclinic
_symmetry_space_group_name_Hall '-P 2ybc'
_symmetry_space_group_name_H-M 'P 1 21/c 1'
_cell_angle_alpha 90.00
_cell_angle_beta 103.199(1)
_cell_angle_gamma 90.00
_cell_formula_units_Z 4
_cell_length_a 18.3869(6)
_cell_length_b 12.6293(4)
_cell_length_c 17.7726(6)
_cell_measurement_temperature 173(2)
_cell_volume 4018.0(2)
_diffrn_ambient_temperature 173(2)
_exptl_crystal_density_diffrn 1.178
_cod_depositor_comments
;
The following automatic conversions were performed:
'_symmetry_cell_setting' value 'Monoclinic' changed to 'monoclinic'
according to '/home/saulius/struct/CIF-dictionaries/cif_core.dic'
dictionary named 'cif_core.dic' version 2.4.1 from 2010-06-29.

Automatic conversion script
Id: cif_fix_enum 1527 2010-12-29 10:47:43Z saulius 
;
_cod_original_sg_symbol_H-M 'P 21/c'
_cod_database_code 4101221

loop_
_symmetry_equiv_pos_as_xyz
'x, y, z'
'-x, y+1/2, -z+1/2'
'-x, -y, -z'
'x, -y-1/2, z-1/2'

loop_
_atom_site_label
_atom_site_type_symbol
_atom_site_fract_x
_atom_site_fract_y
_atom_site_fract_z
_atom_site_U_iso_or_equiv
_atom_site_adp_type
_atom_site_occupancy
_atom_site_symmetry_multiplicity
_atom_site_calc_flag
_atom_site_refinement_flags
_atom_site_disorder_assembly
_atom_site_disorder_group
Fe1 Fe 0.220411(14) 0.96256(2) 0.144056(14) 0.02461(9) Uani 1 1 d . . .
N1 N 0.21087(8) 1.09659(13) 0.07905(9) 0.0260(3) Uani 1 1 d . . .
N2 N 0.15070(8) 0.92123(13) 0.05738(9) 0.0263(3) Uani 1 1 d . . .
N3 N 0.23132(8) 0.80622(13) 0.15269(9) 0.0302(4) Uani 1 1 d . . .
N4 N 0.22313(9) 1.00606(13) 0.23546(9) 0.0304(4) Uani 1 1 d . . .
C1 C 0.12846(12) 1.18846(18) -0.03358(12) 0.0414(5) Uani 1 1 d . . .
H1A H 0.1596 1.2502 -0.0148 0.062 Uiso 1 1 calc R . .
H1B H 0.0763 1.2044 -0.0337 0.062 Uiso 1 1 calc R . .
H1C H 0.1327 1.1713 -0.0862 0.062 Uiso 1 1 calc R . .
C2 C 0.15410(10) 1.09625(16) 0.01827(11) 0.0287(4) Uani 1 1 d . . .
C3 C 0.11752(10) 0.99534(17) 0.00359(10) 0.0284(4) Uani 1 1 d . . .
C4 C 0.05846(12) 0.96638(19) -0.05603(12) 0.0376(5) Uani 1 1 d . . .
H4 H 0.0371(12) 1.0151(17) -0.0880(12) 0.027(6) Uiso 1 1 d . . .
C5 C 0.03431(13) 0.8619(2) -0.06234(13) 0.0443(6) Uani 1 1 d . . .
H5 H -0.0063(14) 0.844(2) -0.1034(15) 0.056(7) Uiso 1 1 d . . .
C6 C 0.07062(12) 0.78681(19) -0.01105(13) 0.0398(5) Uani 1 1 d . . .
H6 H 0.0564(13) 0.717(2) -0.0143(14) 0.050(7) Uiso 1 1 d . . .
C7 C 0.13025(11) 0.81664(16) 0.04837(11) 0.0309(4) Uani 1 1 d . . .
C8 C 0.17915(11) 0.75160(16) 0.10376(12) 0.0329(4) Uani 1 1 d . . .
C9 C 0.17264(15) 0.63349(18) 0.10045(16) 0.0509(6) Uani 1 1 d . . .
H9A H 0.2102 0.6024 0.1428 0.076 Uiso 1 1 calc R . .
H9B H 0.1808 0.6082 0.0509 0.076 Uiso 1 1 calc R . .
H9C H 0.1227 0.6126 0.1055 0.076 Uiso 1 1 calc R . .
C10 C 0.23086(11) 1.01550(14) 0.31234(11) 0.0272(4) Uani 1 1 d . . .
C11 C 0.30345(11) 1.01374(16) 0.36285(11) 0.0324(4) Uani 1 1 d . . .
C12 C 0.30936(13) 1.02798(18) 0.44108(12) 0.0400(5) Uani 1 1 d . . .
H12 H 0.3586(13) 1.0251(17) 0.4739(13) 0.039(6) Uiso 1 1 d . . .
C13 C 0.24773(14) 1.04131(18) 0.47140(12) 0.0434(6) Uani 1 1 d . . .
H13 H 0.2510(14) 1.0521(19) 0.5240(15) 0.049(7) Uiso 1 1 d . . .
C14 C 0.17732(14) 1.04104(17) 0.42319(13) 0.0380(5) Uani 1 1 d . . .
H14 H 0.1360(12) 1.0491(16) 0.4455(12) 0.032(6) Uiso 1 1 d . . .
C15 C 0.16669(11) 1.02959(15) 0.34407(11) 0.0310(4) Uani 1 1 d . . .
C16 C 0.37088(12) 0.9987(2) 0.32826(15) 0.0455(6) Uani 1 1 d . . .
H36 H 0.3589(14) 0.947(2) 0.2888(15) 0.056(8) Uiso 1 1 d . . .
C17 C 0.43844(16) 0.9525(3) 0.3832(2) 0.0876(12) Uani 1 1 d . . .
H17A H 0.4246 0.8859 0.4045 0.131 Uiso 1 1 calc R . .
H17B H 0.4568 1.0026 0.4254 0.131 Uiso 1 1 calc R . .
H17C H 0.4778 0.9390 0.3554 0.131 Uiso 1 1 calc R . .
C18 C 0.39045(15) 1.1033(2) 0.29364(18) 0.0654(8) Uani 1 1 d . . .
H18A H 0.3459 1.1316 0.2582 0.098 Uiso 1 1 calc R . .
H18B H 0.4296 1.0908 0.2654 0.098 Uiso 1 1 calc R . .
H18C H 0.4084 1.1544 0.3353 0.098 Uiso 1 1 calc R . .
C19 C 0.08988(12) 1.03131(18) 0.29060(14) 0.0390(5) Uani 1 1 d . . .
H19 H 0.0949(13) 1.074(2) 0.2463(15) 0.050(7) Uiso 1 1 d . . .
C20 C 0.03083(14) 1.0867(3) 0.32559(19) 0.0687(8) Uani 1 1 d . . .
H20A H 0.0485 1.1577 0.3432 0.103 Uiso 1 1 calc R . .
H20B H 0.0225 1.0454 0.3695 0.103 Uiso 1 1 calc R . .
H20C H -0.0161 1.0925 0.2863 0.103 Uiso 1 1 calc R . .
C21 C 0.06237(13) 0.9208(2) 0.26312(14) 0.0492(6) Uani 1 1 d . . .
H21A H 0.1000 0.8854 0.2409 0.074 Uiso 1 1 calc R . .
H21B H 0.0155 0.9265 0.2238 0.074 Uiso 1 1 calc R . .
H21C H 0.0539 0.8795 0.3070 0.074 Uiso 1 1 calc R . .
C22 C 0.25644(10) 1.19001(16) 0.10054(11) 0.0309(4) Uani 1 1 d . . .
C23 C 0.32310(11) 1.19778(19) 0.07534(13) 0.0413(5) Uani 1 1 d . . .
C24 C 0.37068(14) 1.2819(2) 0.10426(17) 0.0554(7) Uani 1 1 d . . .
H24 H 0.4137(14) 1.2887(19) 0.0887(13) 0.047(7) Uiso 1 1 d . . .
C25 C 0.35273(15) 1.3548(2) 0.15462(16) 0.0567(8) Uani 1 1 d . . .
H25 H 0.3837(14) 1.408(2) 0.1757(14) 0.052(7) Uiso 1 1 d . . .
C26 C 0.28618(16) 1.3479(2) 0.17579(14) 0.0489(6) Uani 1 1 d . . .
H26 H 0.2738(14) 1.394(2) 0.2066(16) 0.053(8) Uiso 1 1 d . . .
C27 C 0.23600(12) 1.26593(17) 0.14959(11) 0.0363(5) Uani 1 1 d . . .
C28 C 0.34238(13) 1.1207(2) 0.01686(17) 0.0529(7) Uani 1 1 d . . .
H28A H 0.3200 1.0505 0.0246 0.063 Uiso 1 1 calc R . .
C29 C 0.3110(2) 1.1541(3) -0.06309(18) 0.0918(12) Uani 1 1 d . . .
H29A H 0.2568 1.1629 -0.0710 0.138 Uiso 1 1 calc R . .
H29B H 0.3217 1.1002 -0.0987 0.138 Uiso 1 1 calc R . .
H29C H 0.3336 1.2216 -0.0729 0.138 Uiso 1 1 calc R . .
C30 C 0.42545(19) 1.1050(5) 0.0266(3) 0.134(2) Uani 1 1 d . . .
H30A H 0.4345 1.0546 -0.0121 0.201 Uiso 1 1 calc R . .
H30B H 0.4468 1.0773 0.0785 0.201 Uiso 1 1 calc R . .
H30C H 0.4489 1.1730 0.0200 0.201 Uiso 1 1 calc R . .
C31 C 0.16126(13) 1.26382(17) 0.17248(12) 0.0403(5) Uani 1 1 d . . .
H31 H 0.1390(11) 1.1946(18) 0.1597(12) 0.033(5) Uiso 1 1 d . . .
C32 C 0.10858(14) 1.34840(19) 0.12840(14) 0.0483(6) Uani 1 1 d . . .
H32A H 0.1039 1.3393 0.0727 0.072 Uiso 1 1 calc R . .
H32B H 0.1288 1.4189 0.1440 0.072 Uiso 1 1 calc R . .
H32C H 0.0593 1.3412 0.1402 0.072 Uiso 1 1 calc R . .
C33 C 0.16863(17) 1.27843(19) 0.25935(13) 0.0558(7) Uani 1 1 d . . .
H33A H 0.2023 1.2243 0.2876 0.084 Uiso 1 1 calc R . .
H33B H 0.1194 1.2714 0.2712 0.084 Uiso 1 1 calc R . .
H33C H 0.1890 1.3489 0.2748 0.084 Uiso 1 1 calc R . .
C34 C 0.28966(12) 0.74953(18) 0.20620(13) 0.0405(5) Uani 1 1 d . . .
C35 C 0.36004(15) 0.7477(3) 0.18934(19) 0.0671(8) Uani 1 1 d . . .
C36 C 0.41589(19) 0.6904(4) 0.2378(3) 0.1124(15) Uani 1 1 d . . .
H36A H 0.4641 0.6876 0.2268 0.135 Uiso 1 1 calc R . .
C37 C 0.4036(2) 0.6376(4) 0.3010(3) 0.1198(17) Uani 1 1 d . . .
H37A H 0.4426 0.5975 0.3326 0.144 Uiso 1 1 calc R . .
C38 C 0.3356(2) 0.6430(3) 0.3182(2) 0.0773(10) Uani 1 1 d . . .
H38 H 0.3236(16) 0.603(2) 0.3587(18) 0.072(9) Uiso 1 1 d . . .
C39 C 0.27679(14) 0.69925(19) 0.27208(13) 0.0479(6) Uani 1 1 d . . .
C40 C 0.37678(17) 0.8018(3) 0.1192(2) 0.0815(11) Uani 1 1 d . . .
H40 H 0.344(2) 0.853(3) 0.105(2) 0.117(14) Uiso 1 1 d . . .
C41 C 0.3788(3) 0.7231(4) 0.0559(2) 0.1143(15) Uani 1 1 d . . .
H41A H 0.3313 0.6847 0.0427 0.171 Uiso 1 1 calc R . .
H41B H 0.4197 0.6728 0.0738 0.171 Uiso 1 1 calc R . .
H41C H 0.3867 0.7606 0.0102 0.171 Uiso 1 1 calc R . .
C42 C 0.4499(2) 0.8629(4) 0.1392(3) 0.1272(18) Uani 1 1 d . . .
H42A H 0.4479 0.9152 0.1794 0.191 Uiso 1 1 calc R . .
H42B H 0.4578 0.8992 0.0929 0.191 Uiso 1 1 calc R . .
H42C H 0.4912 0.8136 0.1581 0.191 Uiso 1 1 calc R . .
C43 C 0.20415(16) 0.7014(2) 0.29691(14) 0.0546(7) Uani 1 1 d . . .
H43 H 0.1661(15) 0.731(2) 0.2614(16) 0.067(8) Uiso 1 1 d . . .
C44 C 0.1718(2) 0.5877(3) 0.30066(18) 0.0808(10) Uani 1 1 d . . .
H44A H 0.1655 0.5534 0.2501 0.121 Uiso 1 1 calc R . .
H44B H 0.1233 0.5923 0.3146 0.121 Uiso 1 1 calc R . .
H44C H 0.2063 0.5459 0.3397 0.121 Uiso 1 1 calc R . .
C45 C 0.21288(17) 0.7524(2) 0.37677(14) 0.0604(7) Uani 1 1 d . . .
H45A H 0.2325 0.8244 0.3757 0.091 Uiso 1 1 calc R . .
H45B H 0.2475 0.7102 0.4153 0.091 Uiso 1 1 calc R . .
H45C H 0.1641 0.7552 0.3903 0.091 Uiso 1 1 calc R . .

loop_
_atom_site_aniso_label
_atom_site_aniso_U_11
_atom_site_aniso_U_22
_atom_site_aniso_U_33
_atom_site_aniso_U_23
_atom_site_aniso_U_13
_atom_site_aniso_U_12
Fe1 0.02610(14) 0.02464(15) 0.02254(14) -0.00182(11) 0.00440(10) -0.00201(11)
N1 0.0258(8) 0.0288(9) 0.0239(8) -0.0003(7) 0.0064(6) -0.0040(6)
N2 0.0278(8) 0.0267(8) 0.0243(8) -0.0029(7) 0.0057(6) -0.0039(7)
N3 0.0318(9) 0.0275(9) 0.0310(9) -0.0031(7) 0.0069(7) 0.0031(7)
N4 0.0345(9) 0.0275(9) 0.0279(8) -0.0015(7) 0.0044(7) -0.0026(7)
C1 0.0444(12) 0.0428(13) 0.0327(11) 0.0088(10) -0.0002(9) -0.0087(10)
C2 0.0288(9) 0.0339(11) 0.0240(9) 0.0009(8) 0.0073(7) -0.0028(8)
C3 0.0280(9) 0.0340(11) 0.0233(9) -0.0015(8) 0.0064(7) -0.0031(8)
C4 0.0372(11) 0.0431(13) 0.0287(10) 0.0010(10) -0.0004(9) -0.0041(10)
C5 0.0422(12) 0.0488(15) 0.0364(12) -0.0100(11) -0.0025(10) -0.0128(11)
C6 0.0437(12) 0.0351(13) 0.0386(12) -0.0089(10) 0.0054(10) -0.0110(10)
C7 0.0351(10) 0.0286(11) 0.0307(10) -0.0066(8) 0.0111(8) -0.0048(8)
C8 0.0389(11) 0.0268(10) 0.0349(11) -0.0049(9) 0.0121(9) -0.0004(9)
C9 0.0631(15) 0.0275(12) 0.0579(15) -0.0083(11) 0.0054(12) -0.0001(11)
C10 0.0351(10) 0.0196(10) 0.0260(9) 0.0001(7) 0.0049(8) -0.0038(8)
C11 0.0350(10) 0.0298(11) 0.0301(10) 0.0013(8) 0.0025(8) -0.0037(8)
C12 0.0456(13) 0.0405(13) 0.0285(10) -0.0001(9) -0.0031(9) -0.0060(10)
C13 0.0655(15) 0.0409(13) 0.0233(10) -0.0051(9) 0.0089(10) -0.0100(11)
C14 0.0517(13) 0.0301(11) 0.0373(11) -0.0029(9) 0.0209(10) -0.0051(10)
C15 0.0359(10) 0.0233(10) 0.0336(10) -0.0016(8) 0.0076(8) -0.0055(8)
C16 0.0336(11) 0.0564(15) 0.0449(13) -0.0002(12) 0.0060(10) -0.0007(11)
C17 0.0436(15) 0.134(3) 0.083(2) 0.023(2) 0.0091(15) 0.0275(18)
C18 0.0502(15) 0.079(2) 0.0718(19) 0.0033(16) 0.0240(14) -0.0178(14)
C19 0.0348(11) 0.0385(13) 0.0433(12) 0.0025(10) 0.0080(9) -0.0035(9)
C20 0.0401(14) 0.079(2) 0.089(2) -0.0119(17) 0.0176(14) 0.0031(14)
C21 0.0441(13) 0.0480(15) 0.0506(14) 0.0008(12) 0.0006(11) -0.0150(11)
C22 0.0305(10) 0.0300(11) 0.0291(10) 0.0066(8) 0.0005(8) -0.0095(8)
C23 0.0283(10) 0.0450(13) 0.0470(13) 0.0163(11) 0.0012(9) -0.0047(9)
C24 0.0308(12) 0.0637(19) 0.0654(17) 0.0229(15) -0.0022(12) -0.0165(12)
C25 0.0562(16) 0.0496(16) 0.0513(15) 0.0114(13) -0.0148(12) -0.0313(13)
C26 0.0694(17) 0.0393(14) 0.0317(12) 0.0016(11) -0.0016(11) -0.0240(12)
C27 0.0506(12) 0.0273(11) 0.0279(10) 0.0023(8) 0.0027(9) -0.0137(9)
C28 0.0362(12) 0.0480(15) 0.0811(19) 0.0153(14) 0.0273(12) 0.0042(11)
C29 0.122(3) 0.090(3) 0.0566(19) -0.0156(18) 0.0068(19) 0.038(2)
C30 0.061(2) 0.243(6) 0.103(3) 0.011(3) 0.031(2) 0.057(3)
C31 0.0634(14) 0.0241(11) 0.0374(12) -0.0088(9) 0.0197(10) -0.0144(10)
C32 0.0581(14) 0.0409(14) 0.0470(14) -0.0059(11) 0.0144(11) -0.0098(11)
C33 0.101(2) 0.0303(13) 0.0416(13) -0.0033(10) 0.0271(13) -0.0008(13)
C34 0.0393(11) 0.0331(12) 0.0462(13) -0.0006(10) 0.0036(10) 0.0104(9)
C35 0.0449(14) 0.0688(19) 0.087(2) 0.0098(17) 0.0141(14) 0.0211(14)
C36 0.0546(19) 0.144(4) 0.136(4) 0.031(3) 0.015(2) 0.054(2)
C37 0.084(3) 0.143(4) 0.120(4) 0.041(3) -0.002(2) 0.073(3)
C38 0.088(2) 0.071(2) 0.064(2) 0.0187(17) -0.0023(17) 0.0292(18)
C39 0.0571(14) 0.0398(13) 0.0406(13) 0.0000(11) -0.0014(11) 0.0124(11)
C40 0.0470(16) 0.086(3) 0.121(3) 0.017(2) 0.0391(18) 0.0164(17)
C41 0.123(3) 0.130(4) 0.082(3) -0.001(3) 0.008(2) -0.019(3)
C42 0.106(3) 0.147(4) 0.154(4) -0.048(3) 0.080(3) -0.047(3)
C43 0.0702(17) 0.0578(17) 0.0346(13) 0.0088(12) 0.0092(12) 0.0124(14)
C44 0.113(3) 0.071(2) 0.0583(18) -0.0086(16) 0.0180(18) -0.025(2)
C45 0.100(2) 0.0367(14) 0.0472(14) 0.0038(12) 0.0228(14) -0.0048(14)

loop_
_geom_bond_atom_site_label_1
_geom_bond_atom_site_label_2
_geom_bond_distance
_geom_bond_site_symmetry_2
_geom_bond_publ_flag
Fe1 N4 1.7048(16) . ?
Fe1 N2 1.8403(15) . ?
Fe1 N3 1.9870(17) . ?
Fe1 N1 2.0343(16) . ?
N1 C2 1.320(2) . ?
N1 C22 1.447(2) . ?
N2 C7 1.373(3) . ?
N2 C3 1.377(3) . ?
N3 C8 1.331(2) . ?
N3 C34 1.450(3) . ?
N4 C10 1.346(2) . ?
C1 C2 1.493(3) . ?
C2 C3 1.437(3) . ?
C3 C4 1.382(3) . ?
C4 C5 1.388(3) . ?
C5 C6 1.378(3) . ?
C6 C7 1.390(3) . ?
C7 C8 1.431(3) . ?
C8 C9 1.497(3) . ?
C10 C15 1.430(3) . ?
C10 C11 1.428(3) . ?
C11 C12 1.381(3) . ?
C11 C16 1.516(3) . ?
C12 C13 1.372(3) . ?
C13 C14 1.380(3) . ?
C14 C15 1.382(3) . ?
C15 C19 1.512(3) . ?
C16 C17 1.512(4) . ?
C16 C18 1.535(4) . ?
C19 C21 1.526(3) . ?
C19 C20 1.537(3) . ?
C22 C23 1.401(3) . ?
C22 C27 1.404(3) . ?
C23 C24 1.397(3) . ?
C23 C28 1.524(4) . ?
C24 C25 1.376(4) . ?
C25 C26 1.363(4) . ?
C26 C27 1.394(3) . ?
C27 C31 1.520(3) . ?
C28 C29 1.468(4) . ?
C28 C30 1.510(4) . ?
C31 C33 1.530(3) . ?
C31 C32 1.532(3) . ?
C34 C35 1.394(3) . ?
C34 C39 1.399(3) . ?
C35 C36 1.384(4) . ?
C35 C40 1.514(5) . ?
C36 C37 1.368(6) . ?
C37 C38 1.356(6) . ?
C38 C39 1.394(4) . ?
C39 C43 1.500(4) . ?
C40 C41 1.507(5) . ?
C40 C42 1.520(5) . ?
C43 C45 1.533(3) . ?
C43 C44 1.563(4) . ?
